data_7020078
loop_
_publ_author_name
'McAnaw, Amelia'
'Elena Lopez, Maria'
'Scott, Greig'
'Ellis, David'
'McKay, David'
'Rosair, Georgina M.'
'Welch, Alan J.'

_publ_section_title
;
 Untethered 4,1,2-MC(2)B(10) supraicosahedral metallacarboranes, their
 C,C'-dimethyl 4,1,6-, 4,1,8- and 4,1,12-MC(2)B(10) analogues, and DFT
 study of the (4,)1,2- to (4,)1,6-isomerisations of C(2)B(11) carboranes
 and MC(2)B(10) metallacarboranes.
;
_journal_issue 36
_journal_name_full 'Dalton transactions (Cambridge, England : 2003)'
_journal_page_first 10957
_journal_page_last 10969
_journal_paper_doi 10.1039/c2dt31283b
_journal_volume 41
_journal_year 2012
_chemical_formula_sum 'C9 H21 B10 Co'
_chemical_formula_weight 296.29
_chemical_name_systematic
;

?

;
_space_group_IT_number 61
_symmetry_cell_setting orthorhombic
_symmetry_space_group_name_Hall '-P 2ac 2ab'
_symmetry_space_group_name_H-M 'P b c a'
_atom_sites_solution_hydrogens geom
_atom_sites_solution_primary direct
_atom_sites_solution_secondary difmap
_audit_creation_method SHELXL-97
_cell_angle_alpha 90.00
_cell_angle_beta 90.00
_cell_angle_gamma 90.00
_cell_formula_units_Z 16
_cell_length_a 16.4108(18)
_cell_length_b 14.9438(17)
_cell_length_c 24.393(3)
_cell_measurement_reflns_used 9874
_cell_measurement_temperature 100(2)
_cell_measurement_theta_max 24.86
_cell_measurement_theta_min 2.49
_cell_volume 5982.1(12)
_computing_cell_refinement 'Bruker SMART'
_computing_data_collection 'Bruker SMART'
_computing_data_reduction 'Bruker SAINT'
_computing_molecular_graphics 'Bruker SHELXTL'
_computing_publication_material 'Bruker SHELXTL'
_computing_structure_refinement 'SHELXL-97 (Sheldrick, 1997)'
_computing_structure_solution 'SHELXS-97 (Sheldrick, 1990)'
_diffrn_ambient_temperature 100(2)
_diffrn_measured_fraction_theta_full 0.984
_diffrn_measured_fraction_theta_max 0.965
_diffrn_measurement_device_type 'CCD area detector'
_diffrn_measurement_method 'phi and omega scans'
_diffrn_radiation_monochromator graphite
_diffrn_radiation_source 'fine-focus sealed tube'
_diffrn_radiation_type MoK\a
_diffrn_radiation_wavelength 0.71073
_diffrn_reflns_av_R_equivalents 0.0734
_diffrn_reflns_av_sigmaI/netI 0.0655
_diffrn_reflns_limit_h_max 23
_diffrn_reflns_limit_h_min -18
_diffrn_reflns_limit_k_max 21
_diffrn_reflns_limit_k_min -21
_diffrn_reflns_limit_l_max 34
_diffrn_reflns_limit_l_min -34
_diffrn_reflns_number 123680
_diffrn_reflns_theta_full 25.00
_diffrn_reflns_theta_max 30.63
_diffrn_reflns_theta_min 2.02
_exptl_absorpt_coefficient_mu 1.121
_exptl_absorpt_correction_T_max 0.7592
_exptl_absorpt_correction_T_min 0.5526
_exptl_absorpt_correction_type multi-scan
_exptl_absorpt_process_details 'SADABS (Bruker, 2004)'
_exptl_crystal_colour orange
_exptl_crystal_density_diffrn 1.316
_exptl_crystal_density_method 'not measured'
_exptl_crystal_description Needle
_exptl_crystal_F_000 2432
_exptl_crystal_size_max 0.60
_exptl_crystal_size_mid 0.28
_exptl_crystal_size_min 0.26
_refine_diff_density_max 1.124
_refine_diff_density_min -0.992
_refine_diff_density_rms 0.093
_refine_ls_extinction_method none
_refine_ls_goodness_of_fit_ref 1.064
_refine_ls_hydrogen_treatment mixed
_refine_ls_matrix_type full
_refine_ls_number_parameters 425
_refine_ls_number_reflns 8906
_refine_ls_number_restraints 0
_refine_ls_restrained_S_all 1.064
_refine_ls_R_factor_all 0.1162
_refine_ls_R_factor_gt 0.0626
_refine_ls_shift/su_max 0.002
_refine_ls_shift/su_mean 0.000
_refine_ls_structure_factor_coef Fsqd
_refine_ls_weighting_details 'calc w=1/[\s^2^(Fo^2^)+(0.0388P)^2^+14.6541P] where P=(Fo^2^+2Fc^2^)/3'
_refine_ls_weighting_scheme calc
_refine_ls_wR_factor_gt 0.1264
_refine_ls_wR_factor_ref 0.1436
_reflns_number_gt 5601
_reflns_number_total 8906
_reflns_threshold_expression >2sigma(I)
_cod_data_source_file c2dt31283b.txt
_cod_data_source_block x82439
_cod_depositor_comments
;
The following automatic conversions were performed:

'_symmetry_cell_setting' value 'Orthorhombic' changed to
'orthorhombic' according to
/home/saulius/struct/CIF-dictionaries/cif_core.dic dictionary named
'cif_core.dic' version 2.4.1 from 2010-06-29.

Automatic conversion script
Id: cif_fix_values 1891 2012-01-12 08:04:46Z andrius 
;
_cod_original_cell_volume 5982.0(12)
_cod_original_sg_symbol_H-M Pbca
_cod_database_code 7020078

loop_
_symmetry_equiv_pos_as_xyz
'x, y, z'
'-x+1/2, -y, z+1/2'
'-x, y+1/2, -z+1/2'
'x+1/2, -y+1/2, -z'
'-x, -y, -z'
'x-1/2, y, -z-1/2'
'x, -y-1/2, z-1/2'
'-x-1/2, y-1/2, z'

loop_
_atom_site_label
_atom_site_type_symbol
_atom_site_fract_x
_atom_site_fract_y
_atom_site_fract_z
_atom_site_U_iso_or_equiv
_atom_site_adp_type
_atom_site_occupancy
_atom_site_symmetry_multiplicity
_atom_site_calc_flag
_atom_site_refinement_flags
Co4A Co 1.02353(3) 0.78496(3) 0.452408(18) 0.02177(11) Uani 1 1 d .
C1A C 1.03310(19) 0.6693(2) 0.49660(13) 0.0242(7) Uani 1 1 d .
B2A B 0.9589(2) 0.6565(3) 0.45954(15) 0.0241(8) Uani 1 1 d .
H2A H 0.962(2) 0.596(2) 0.4320(14) 0.029 Uiso 1 1 d .
B3A B 1.0444(2) 0.7463(3) 0.53805(16) 0.0292(9) Uani 1 1 d .
H3A H 1.091(2) 0.752(2) 0.5609(15) 0.035 Uiso 1 1 d .
B5A B 0.9526(2) 0.6623(3) 0.54218(15) 0.0235(7) Uani 1 1 d .
H5A H 0.960(2) 0.606(2) 0.5725(14) 0.028 Uiso 1 1 d .
B6A B 0.8950(2) 0.7497(3) 0.44255(17) 0.0286(8) Uani 1 1 d .
H6A H 0.867(2) 0.744(2) 0.4008(15) 0.034 Uiso 1 1 d .
B7A B 0.9908(3) 0.8529(3) 0.52574(18) 0.0312(9) Uani 1 1 d .
H7A H 1.025(2) 0.905(3) 0.5410(15) 0.037 Uiso 1 1 d .
C8A C 0.9578(2) 0.7762(2) 0.57292(14) 0.0320(8) Uani 1 1 d .
B9A B 0.8637(2) 0.6747(3) 0.49464(16) 0.0268(8) Uani 1 1 d .
H9A H 0.821(2) 0.617(2) 0.4890(14) 0.032 Uiso 1 1 d .
B10A B 0.9148(2) 0.8549(3) 0.47440(19) 0.0329(9) Uani 1 1 d .
H10A H 0.902(2) 0.920(3) 0.4539(15) 0.039 Uiso 1 1 d .
B11A B 0.8660(3) 0.7316(3) 0.55666(17) 0.0312(9) Uani 1 1 d .
H11A H 0.831(2) 0.713(2) 0.5892(15) 0.037 Uiso 1 1 d .
B12A B 0.8318(2) 0.7855(3) 0.49596(19) 0.0339(9) Uani 1 1 d .
H12A H 0.768(2) 0.808(2) 0.4895(15) 0.041 Uiso 1 1 d .
B13A B 0.8888(3) 0.8461(3) 0.5450(2) 0.0370(10) Uani 1 1 d .
H13A H 0.868(2) 0.897(3) 0.5735(16) 0.044 Uiso 1 1 d .
C11A C 1.0996(2) 0.5979(2) 0.49472(17) 0.0372(9) Uani 1 1 d .
H11D H 1.0870 0.5506 0.5212 0.056 Uiso 1 1 calc R
H11E H 1.1522 0.6250 0.5039 0.056 Uiso 1 1 calc R
H11F H 1.1023 0.5722 0.4578 0.056 Uiso 1 1 calc R
C81A C 0.9765(3) 0.7882(3) 0.63332(16) 0.0535(12) Uani 1 1 d .
H81A H 0.9287 0.8131 0.6519 0.080 Uiso 1 1 calc R
H81B H 1.0227 0.8291 0.6376 0.080 Uiso 1 1 calc R
H81C H 0.9902 0.7301 0.6495 0.080 Uiso 1 1 calc R
C41A C 1.1394(2) 0.8323(3) 0.43943(16) 0.0380(9) Uani 1 1 d .
H41A H 1.1826 0.8396 0.4680 0.046 Uiso 1 1 calc R
C42A C 1.1272(2) 0.7567(3) 0.40674(15) 0.0368(9) Uani 1 1 d .
H42A H 1.1595 0.7001 0.4089 0.044 Uiso 1 1 calc R
C43A C 1.0617(2) 0.7717(3) 0.37164(15) 0.0381(9) Uani 1 1 d .
H43A H 1.0395 0.7287 0.3440 0.046 Uiso 1 1 calc R
C44A C 1.0320(2) 0.8593(3) 0.38230(16) 0.0426(10) Uani 1 1 d .
H44A H 0.9860 0.8897 0.3629 0.051 Uiso 1 1 calc R
C45A C 1.0809(2) 0.8966(2) 0.42477(17) 0.0391(9) Uani 1 1 d .
H45A H 1.0757 0.9582 0.4404 0.047 Uiso 1 1 calc R
Co4B Co 0.23414(3) -0.02176(3) 0.193895(18) 0.02654(12) Uani 1 1 d .
C1B C 0.2121(2) 0.0914(2) 0.23779(14) 0.0290(8) Uani 1 1 d .
B2B B 0.2866(3) 0.1133(3) 0.20139(18) 0.0347(10) Uani 1 1 d .
H2B H 0.278(2) 0.166(3) 0.1708(15) 0.042 Uiso 1 1 d .
B3B B 0.2095(2) 0.0137(3) 0.27897(16) 0.0265(8) Uani 1 1 d .
H3B H 0.154(2) 0.002(2) 0.3057(14) 0.032 Uiso 1 1 d .
B5B B 0.2914(3) 0.1082(3) 0.28385(16) 0.0284(8) Uani 1 1 d .
H5B H 0.278(2) 0.162(2) 0.3123(14) 0.034 Uiso 1 1 d .
B6B B 0.3596(3) 0.0268(3) 0.18495(17) 0.0343(9) Uani 1 1 d .
H6B H 0.383(2) 0.034(2) 0.1431(16) 0.041 Uiso 1 1 d .
B7B B 0.2726(2) -0.0863(3) 0.26792(16) 0.0278(8) Uani 1 1 d .
H7B H 0.242(2) -0.145(2) 0.2849(14) 0.033 Uiso 1 1 d .
C8B C 0.2979(2) -0.0055(2) 0.31515(13) 0.0282(7) Uani 1 1 d .
B9B B 0.3813(3) 0.1058(3) 0.23712(18) 0.0341(9) Uani 1 1 d .
H9B H 0.421(2) 0.172(3) 0.2330(15) 0.041 Uiso 1 1 d .
B10B B 0.3486(2) -0.0799(3) 0.21676(17) 0.0293(9) Uani 1 1 d .
H10B H 0.366(2) -0.142(2) 0.1958(14) 0.035 Uiso 1 1 d .
B11B B 0.3841(2) 0.0492(3) 0.29894(16) 0.0290(8) Uani 1 1 d .
H11B H 0.421(2) 0.074(2) 0.3340(15) 0.035 Uiso 1 1 d .
B12B B 0.4241(2) -0.0011(3) 0.23876(17) 0.0314(9) Uani 1 1 d .
H12B H 0.492(2) -0.014(2) 0.2328(15) 0.038 Uiso 1 1 d .
B13B B 0.3724(2) -0.0677(3) 0.28767(16) 0.0280(8) Uani 1 1 d .
H13B H 0.405(2) -0.120(2) 0.3154(14) 0.034 Uiso 1 1 d .
C11B C 0.1379(2) 0.1523(3) 0.23501(16) 0.0377(9) Uani 1 1 d .
H11Z H 0.1463 0.2041 0.2590 0.057 Uiso 1 1 calc R
H11Y H 0.0896 0.1193 0.2471 0.057 Uiso 1 1 calc R
H11X H 0.1301 0.1728 0.1972 0.057 Uiso 1 1 calc R
C41B C 0.2304(3) -0.0573(5) 0.1133(2) 0.0750(19) Uani 1 1 d .
H41B H 0.2765 -0.0522 0.0866 0.090 Uiso 1 1 calc R
C42B C 0.1731(3) 0.0056(3) 0.12277(16) 0.0496(11) Uani 1 1 d .
H42B H 0.1703 0.0655 0.1046 0.059 Uiso 1 1 calc R
C43B C 0.1183(2) -0.0260(4) 0.16125(17) 0.0514(12) Uani 1 1 d .
H43B H 0.0692 0.0062 0.1754 0.062 Uiso 1 1 calc R
C44B C 0.1442(5) -0.1127(5) 0.1764(2) 0.091(3) Uani 1 1 d .
H44B H 0.1168 -0.1551 0.2022 0.109 Uiso 1 1 calc R
C45B C 0.2140(4) -0.1283(4) 0.1443(3) 0.087(2) Uani 1 1 d .
H45B H 0.2466 -0.1848 0.1447 0.105 Uiso 1 1 calc R
C81B C 0.2802(2) -0.0176(3) 0.37550(14) 0.0386(9) Uani 1 1 d .
H81D H 0.2400 -0.0654 0.3803 0.058 Uiso 1 1 calc R
H81E H 0.2586 0.0384 0.3906 0.058 Uiso 1 1 calc R
H81F H 0.3306 -0.0335 0.3947 0.058 Uiso 1 1 calc R

loop_
_atom_site_aniso_label
_atom_site_aniso_U_11
_atom_site_aniso_U_22
_atom_site_aniso_U_33
_atom_site_aniso_U_23
_atom_site_aniso_U_13
_atom_site_aniso_U_12
Co4A 0.0173(2) 0.0236(2) 0.0243(2) 0.00176(18) 0.00205(17) -0.00077(17)
C1A 0.0228(16) 0.0232(16) 0.0267(17) 0.0045(13) 0.0032(13) -0.0023(13)
B2A 0.0241(18) 0.0248(18) 0.0234(19) 0.0004(15) 0.0004(14) -0.0060(14)
B3A 0.0173(17) 0.042(2) 0.028(2) 0.0028(18) -0.0031(14) -0.0072(16)
B5A 0.0232(17) 0.0266(19) 0.0206(18) 0.0004(15) -0.0008(14) -0.0048(14)
B6A 0.0162(17) 0.039(2) 0.030(2) 0.0086(17) -0.0029(15) -0.0022(16)
B7A 0.034(2) 0.024(2) 0.036(2) -0.0041(17) 0.0072(17) -0.0066(17)
C8A 0.037(2) 0.0323(19) 0.0261(18) -0.0108(15) 0.0045(15) -0.0085(15)
B9A 0.0194(18) 0.030(2) 0.030(2) 0.0027(17) -0.0030(15) -0.0030(15)
B10A 0.024(2) 0.030(2) 0.045(3) 0.0088(19) 0.0054(17) 0.0032(16)
B11A 0.029(2) 0.031(2) 0.033(2) 0.0002(18) 0.0083(17) -0.0042(16)
B12A 0.0183(18) 0.037(2) 0.047(3) 0.010(2) 0.0052(16) 0.0038(17)
B13A 0.032(2) 0.031(2) 0.048(3) -0.002(2) 0.016(2) 0.0010(17)
C11A 0.0261(19) 0.033(2) 0.052(2) 0.0104(18) 0.0052(16) 0.0041(15)
C81A 0.069(3) 0.060(3) 0.032(2) -0.013(2) 0.004(2) -0.025(2)
C41A 0.0193(17) 0.051(2) 0.044(2) 0.0078(19) 0.0071(15) -0.0076(16)
C42A 0.035(2) 0.039(2) 0.036(2) 0.0092(17) 0.0188(16) 0.0056(17)
C43A 0.046(2) 0.043(2) 0.0255(19) 0.0027(16) 0.0119(16) -0.0112(18)
C44A 0.031(2) 0.055(3) 0.042(2) 0.030(2) 0.0112(17) 0.0006(18)
C45A 0.040(2) 0.0253(19) 0.052(2) 0.0052(17) 0.0196(19) -0.0051(16)
Co4B 0.0302(2) 0.0255(2) 0.0239(2) -0.00246(19) -0.01021(19) 0.00269(19)
C1B 0.036(2) 0.0241(17) 0.0273(18) -0.0004(14) -0.0064(14) 0.0036(14)
B2B 0.048(3) 0.025(2) 0.031(2) 0.0049(18) -0.0022(18) 0.0010(18)
B3B 0.0251(19) 0.027(2) 0.027(2) 0.0054(17) -0.0035(15) -0.0003(15)
B5B 0.033(2) 0.027(2) 0.025(2) -0.0017(17) -0.0002(16) -0.0021(16)
B6B 0.035(2) 0.043(3) 0.025(2) -0.0039(19) 0.0050(16) -0.0039(19)
B7B 0.026(2) 0.0251(19) 0.032(2) 0.0038(16) -0.0037(16) 0.0011(16)
C8B 0.0281(18) 0.035(2) 0.0212(17) 0.0068(14) -0.0063(13) -0.0034(14)
B9B 0.038(2) 0.032(2) 0.033(2) -0.0008(18) 0.0076(18) -0.0074(18)
B10B 0.028(2) 0.030(2) 0.029(2) -0.0034(17) -0.0039(16) 0.0030(16)
B11B 0.0240(19) 0.035(2) 0.028(2) -0.0056(17) -0.0001(15) -0.0030(16)
B12B 0.023(2) 0.041(2) 0.030(2) -0.0039(18) 0.0041(16) -0.0036(17)
B13B 0.0242(19) 0.034(2) 0.026(2) 0.0016(17) -0.0025(15) 0.0013(16)
C11B 0.045(2) 0.034(2) 0.034(2) 0.0027(17) -0.0052(17) 0.0119(17)
C41B 0.044(3) 0.129(5) 0.053(3) -0.056(3) -0.012(2) 0.012(3)
C42B 0.050(3) 0.065(3) 0.034(2) 0.004(2) -0.0241(19) -0.002(2)
C43B 0.029(2) 0.085(4) 0.040(2) -0.031(2) -0.0059(17) 0.000(2)
C44B 0.124(6) 0.097(5) 0.052(3) 0.030(3) -0.052(4) -0.086(5)
C45B 0.098(5) 0.043(3) 0.122(6) -0.041(4) -0.082(5) 0.015(3)
C81B 0.0287(19) 0.060(3) 0.0269(19) 0.0051(18) 0.0010(14) 0.0051(17)

loop_
_atom_type_symbol
_atom_type_description
_atom_type_scat_dispersion_real
_atom_type_scat_dispersion_imag
_atom_type_scat_source
C C 0.0033 0.0016 'International Tables Vol C Tables 4.2.6.8 and 6.1.1.4'
H H 0.0000 0.0000 'International Tables Vol C Tables 4.2.6.8 and 6.1.1.4'
B B 0.0013 0.0007 'International Tables Vol C Tables 4.2.6.8 and 6.1.1.4'
Co Co 0.3494 0.9721 'International Tables Vol C Tables 4.2.6.8 and 6.1.1.4'

loop_
_geom_angle_atom_site_label_1
_geom_angle_atom_site_label_2
_geom_angle_atom_site_label_3
_geom_angle
C45A Co4A C1A 146.57(15)
C45A Co4A C44A 40.92(17)
C1A Co4A C44A 153.63(16)
C45A Co4A C41A 40.22(15)
C1A Co4A C41A 107.57(14)
C44A Co4A C41A 67.71(16)
C45A Co4A C42A 67.01(15)
C1A Co4A C42A 92.75(14)
C44A Co4A C42A 66.80(15)
C41A Co4A C42A 39.56(16)
C45A Co4A C43A 67.90(16)
C1A Co4A C43A 113.38(14)
C44A Co4A C43A 40.32(16)
C41A Co4A C43A 66.89(16)
C42A Co4A C43A 39.18(15)
C45A Co4A B7A 90.22(16)
C1A Co4A B7A 88.83(15)
C44A Co4A B7A 117.49(17)
C41A Co4A B7A 101.47(16)
C42A Co4A B7A 139.06(17)
C43A Co4A B7A 156.92(16)
C45A Co4A B10A 93.92(16)
C1A Co4A B10A 110.22(14)
C44A Co4A B10A 90.05(16)
C41A Co4A B10A 130.05(16)
C42A Co4A B10A 156.68(16)
C43A Co4A B10A 122.45(17)
B7A Co4A B10A 49.01(17)
C45A Co4A B6A 127.46(16)
C1A Co4A B6A 85.91(14)
C44A Co4A B6A 95.99(15)
C41A Co4A B6A 163.53(15)
C42A Co4A B6A 133.00(16)
C43A Co4A B6A 99.40(16)
B7A Co4A B6A 87.93(16)
B10A Co4A B6A 48.69(17)
C45A Co4A B3A 117.37(17)
C1A Co4A B3A 42.52(15)
C44A Co4A B3A 158.27(17)
C41A Co4A B3A 95.32(15)
C42A Co4A B3A 109.21(15)
C43A Co4A B3A 146.19(16)
B7A Co4A B3A 50.53(17)
B10A Co4A B3A 91.17(16)
B6A Co4A B3A 101.08(15)
C45A Co4A B2A 165.14(16)
C1A Co4A B2A 42.04(13)
C44A Co4A B2A 124.96(16)
C41A Co4A B2A 139.41(15)
C42A Co4A B2A 105.06(15)
C43A Co4A B2A 97.88(15)
B7A Co4A B2A 103.21(15)
B10A Co4A B2A 90.25(15)
B6A Co4A B2A 48.22(15)
B3A Co4A B2A 76.73(15)
C11A C1A B2A 117.6(3)
C11A C1A B3A 117.0(3)
B2A C1A B3A 125.3(3)
C11A C1A B5A 121.5(3)
B2A C1A B5A 76.3(2)
B3A C1A B5A 73.5(2)
C11A C1A Co4A 129.1(2)
B2A C1A Co4A 74.53(19)
B3A C1A Co4A 74.0(2)
B5A C1A Co4A 109.4(2)
C1A B2A B6A 120.3(3)
C1A B2A B9A 113.0(3)
B6A B2A B9A 59.0(2)
C1A B2A B5A 56.3(2)
B6A B2A B5A 99.6(2)
B9A B2A B5A 58.35(19)
C1A B2A Co4A 63.43(17)
B6A B2A Co4A 65.50(17)
B9A B2A Co4A 108.9(2)
B5A B2A Co4A 93.78(18)
C1A B2A H2A 114.7(18)
B6A B2A H2A 120.8(18)
B9A B2A H2A 116.2(18)
B5A B2A H2A 129.0(17)
Co4A B2A H2A 129.3(18)
C1A B3A C8A 114.8(3)
C1A B3A B7A 118.7(3)
C8A B3A B7A 57.4(2)
C1A B3A B5A 57.6(2)
C8A B3A B5A 60.3(2)
B7A B3A B5A 101.2(2)
C1A B3A Co4A 63.47(18)
C8A B3A Co4A 105.9(2)
B7A B3A Co4A 62.82(18)
B5A B3A Co4A 95.58(19)
C1A B3A H3A 123(2)
C8A B3A H3A 111(2)
B7A B3A H3A 114(2)
B5A B3A H3A 130(2)
Co4A B3A H3A 131(2)
C1A B5A B11A 134.1(3)
C1A B5A C8A 99.7(2)
B11A B5A C8A 55.2(2)
C1A B5A B9A 101.0(2)
B11A B5A B9A 56.5(2)
C8A B5A B9A 101.2(3)
C1A B5A B3A 48.86(19)
B11A B5A B3A 104.4(3)
C8A B5A B3A 53.22(19)
B9A B5A B3A 120.2(3)
C1A B5A B2A 47.34(17)
B11A B5A B2A 105.2(3)
C8A B5A B2A 116.0(2)
B9A B5A B2A 54.96(19)
B3A B5A B2A 86.4(2)
C1A B5A H5A 112.6(18)
B11A B5A H5A 112.8(18)
C8A B5A H5A 114.3(17)
B9A B5A H5A 124.5(18)
B3A B5A H5A 115.2(18)
B2A B5A H5A 128.2(17)
B12A B6A B9A 59.2(2)
B12A B6A B10A 60.9(2)
B9A B6A B10A 107.4(3)
B12A B6A B2A 114.3(3)
B9A B6A B2A 60.7(2)
B10A B6A B2A 118.6(3)
B12A B6A Co4A 114.6(3)
B9A B6A Co4A 110.7(2)
B10A B6A Co4A 64.18(18)
B2A B6A Co4A 66.27(16)
B12A B6A H6A 116.9(19)
B9A B6A H6A 118.7(19)
B10A B6A H6A 122.6(19)
B2A B6A H6A 113.1(19)
Co4A B6A H6A 121.3(19)
C8A B7A B13A 58.4(2)
C8A B7A B10A 105.3(3)
B13A B7A B10A 60.9(3)
C8A B7A B3A 57.5(2)
B13A B7A B3A 111.4(3)
B10A B7A B3A 117.8(3)
C8A B7A Co4A 109.0(2)
B13A B7A Co4A 116.2(3)
B10A B7A Co4A 65.8(2)
B3A B7A Co4A 66.65(18)
C8A B7A H7A 116(2)
B13A B7A H7A 118(2)
B10A B7A H7A 129(2)
B3A B7A H7A 109(2)
Co4A B7A H7A 122(2)
C81A C8A B13A 117.1(3)
C81A C8A B11A 117.0(3)
B13A C8A B11A 63.4(2)
C81A C8A B7A 120.7(3)
B13A C8A B7A 61.7(2)
B11A C8A B7A 112.8(3)
C81A C8A B3A 110.2(3)
B13A C8A B3A 121.2(3)
B11A C8A B3A 121.2(3)
B7A C8A B3A 65.1(2)
C81A C8A B5A 120.6(3)
B13A C8A B5A 111.9(3)
B11A C8A B5A 60.3(2)
B7A C8A B5A 110.9(3)
B3A C8A B5A 66.4(2)
B11A B9A B12A 61.5(3)
B11A B9A B6A 108.0(3)
B12A B9A B6A 59.8(2)
B11A B9A B2A 118.0(3)
B12A B9A B2A 114.5(3)
B6A B9A B2A 60.2(2)
B11A B9A B5A 59.4(2)
B12A B9A B5A 108.5(3)
B6A B9A B5A 106.3(3)
B2A B9A B5A 66.7(2)
B11A B9A H9A 119.9(18)
B12A B9A H9A 123.1(18)
B6A B9A H9A 125.5(18)
B2A B9A H9A 111.7(18)
B5A B9A H9A 119.3(18)
B7A B10A B13A 58.8(2)
B7A B10A B6A 115.0(3)
B13A B10A B6A 108.2(3)
B7A B10A B12A 108.6(3)
B13A B10A B12A 59.4(2)
B6A B10A B12A 58.6(2)
B7A B10A Co4A 65.17(19)
B13A B10A Co4A 114.0(3)
B6A B10A Co4A 67.14(19)
B12A B10A Co4A 115.2(3)
B7A B10A H10A 118(2)
B13A B10A H10A 117.0(19)
B6A B10A H10A 122.9(19)
B12A B10A H10A 120(2)
Co4A B10A H10A 118(2)
C8A B11A B9A 114.6(3)
C8A B11A B13A 58.1(2)
B9A B11A B13A 109.7(3)
C8A B11A B12A 107.3(3)
B9A B11A B12A 59.3(2)
B13A B11A B12A 59.7(3)
C8A B11A B5A 64.5(2)
B9A B11A B5A 64.1(2)
B13A B11A B5A 111.0(3)
B12A B11A B5A 110.4(3)
C8A B11A H11A 116(2)
B9A B11A H11A 122(2)
B13A B11A H11A 121(2)
B12A B11A H11A 126(2)
B5A B11A H11A 116(2)
B9A B12A B6A 61.0(2)
B9A B12A B13A 110.0(3)
B6A B12A B13A 110.3(3)
B9A B12A B11A 59.2(2)
B6A B12A B11A 107.1(3)
B13A B12A B11A 60.1(2)
B9A B12A B10A 108.5(3)
B6A B12A B10A 60.5(2)
B13A B12A B10A 60.0(2)
B11A B12A B10A 105.5(3)
B9A B12A H12A 125(2)
B6A B12A H12A 123.1(19)
B13A B12A H12A 116(2)
B11A B12A H12A 123.8(19)
B10A B12A H12A 120(2)
C8A B13A B7A 59.9(2)
C8A B13A B12A 108.1(3)
B7A B13A B12A 110.9(3)
C8A B13A B11A 58.6(2)
B7A B13A B11A 107.5(3)
B12A B13A B11A 60.2(2)
C8A B13A B10A 106.0(3)
B7A B13A B10A 60.3(2)
B12A B13A B10A 60.7(3)
B11A B13A B10A 106.1(3)
C8A B13A H13A 113(2)
B7A B13A H13A 116(2)
B12A B13A H13A 128(2)
B11A B13A H13A 120(2)
B10A B13A H13A 130(2)
C1A C11A H11D 109.5
C1A C11A H11E 109.5
H11D C11A H11E 109.5
C1A C11A H11F 109.5
H11D C11A H11F 109.5
H11E C11A H11F 109.5
C8A C81A H81A 109.5
C8A C81A H81B 109.5
H81A C81A H81B 109.5
C8A C81A H81C 109.5
H81A C81A H81C 109.5
H81B C81A H81C 109.5
C42A C41A C45A 108.0(4)
C42A C41A Co4A 71.1(2)
C45A C41A Co4A 69.0(2)
C42A C41A H41A 126.0
C45A C41A H41A 126.0
Co4A C41A H41A 126.0
C43A C42A C41A 109.3(3)
C43A C42A Co4A 70.4(2)
C41A C42A Co4A 69.3(2)
C43A C42A H42A 125.3
C41A C42A H42A 125.3
Co4A C42A H42A 125.3
C42A C43A C44A 107.5(4)
C42A C43A Co4A 70.4(2)
C44A C43A Co4A 68.6(2)
C42A C43A H43A 126.3
C44A C43A H43A 126.3
Co4A C43A H43A 126.3
C43A C44A C45A 107.5(4)
C43A C44A Co4A 71.1(2)
C45A C44A Co4A 69.0(2)
C43A C44A H44A 126.2
C45A C44A H44A 126.2
Co4A C44A H44A 126.2
C41A C45A C44A 107.6(3)
C41A C45A Co4A 70.8(2)
C44A C45A Co4A 70.0(2)
C41A C45A H45A 126.2
C44A C45A H45A 126.2
Co4A C45A H45A 126.2
C45B Co4B C1B 159.7(2)
C45B Co4B C41B 38.2(3)
C1B Co4B C41B 136.0(2)
C45B Co4B C42B 64.6(2)
C1B Co4B C42B 101.11(17)
C41B Co4B C42B 38.6(2)
C45B Co4B C44B 40.4(3)
C1B Co4B C44B 122.2(3)
C41B Co4B C44B 66.7(2)
C42B Co4B C44B 66.63(19)
C45B Co4B C43B 66.1(2)
C1B Co4B C43B 93.71(16)
C41B Co4B C43B 65.91(18)
C42B Co4B C43B 39.37(18)
C44B Co4B C43B 40.1(2)
C45B Co4B B7B 101.4(2)
C1B Co4B B7B 89.05(14)
C41B Co4B B7B 134.8(2)
C42B Co4B B7B 161.73(17)
C44B Co4B B7B 95.12(18)
C43B Co4B B7B 125.67(18)
C45B Co4B B10B 88.85(19)
C1B Co4B B10B 110.87(14)
C41B Co4B B10B 99.88(19)
C42B Co4B B10B 137.00(18)
C44B Co4B B10B 114.6(3)
C43B Co4B B10B 153.61(18)
B7B Co4B B10B 48.69(15)
C45B Co4B B3B 136.8(3)
C1B Co4B B3B 42.58(14)
C41B Co4B B3B 167.56(18)
C42B Co4B B3B 131.92(17)
C44B Co4B B3B 103.1(2)
C43B Co4B B3B 101.77(15)
B7B Co4B B3B 50.35(15)
B10B Co4B B3B 90.78(15)
C45B Co4B B6B 110.7(3)
C1B Co4B B6B 86.82(15)
C41B Co4B B6B 91.0(2)
C42B Co4B B6B 108.01(17)
C44B Co4B B6B 150.9(3)
C43B Co4B B6B 146.83(19)
B7B Co4B B6B 87.50(16)
B10B Co4B B6B 48.52(16)
B3B Co4B B6B 100.86(15)
C45B Co4B B2B 146.4(3)
C1B Co4B B2B 42.58(15)
C41B Co4B B2B 109.3(2)
C42B Co4B B2B 94.50(18)
C44B Co4B B2B 154.9(3)
C43B Co4B B2B 114.89(19)
B7B Co4B B2B 103.17(16)
B10B Co4B B2B 90.44(16)
B3B Co4B B2B 76.74(15)
B6B Co4B B2B 48.57(17)
C11B C1B B3B 117.3(3)
C11B C1B B2B 118.8(3)
B3B C1B B2B 123.8(3)
C11B C1B B5B 122.8(3)
B3B C1B B5B 73.0(2)
B2B C1B B5B 75.4(3)
C11B C1B Co4B 128.1(2)
B3B C1B Co4B 73.8(2)
B2B C1B Co4B 74.5(2)
B5B C1B Co4B 109.1(2)
C1B B2B B9B 113.3(3)
C1B B2B B6B 120.1(3)
B9B B2B B6B 59.1(2)
C1B B2B B5B 56.6(2)
B9B B2B B5B 58.4(2)
B6B B2B B5B 99.7(3)
C1B B2B Co4B 62.93(19)
B9B B2B Co4B 108.9(2)
B6B B2B Co4B 65.50(19)
B5B B2B Co4B 93.7(2)
C1B B2B H2B 116(2)
B9B B2B H2B 119(2)
B6B B2B H2B 117(2)
B5B B2B H2B 135(2)
Co4B B2B H2B 124(2)
C1B B3B C8B 116.0(3)
C1B B3B B7B 120.2(3)
C8B B3B B7B 57.7(2)
C1B B3B B5B 58.3(2)
C8B B3B B5B 60.6(2)
B7B B3B B5B 102.1(3)
C1B B3B Co4B 63.65(19)
C8B B3B Co4B 106.9(2)
B7B B3B Co4B 63.77(18)
B5B B3B Co4B 96.1(2)
C1B B3B H3B 121.5(18)
C8B B3B H3B 110.6(18)
B7B B3B H3B 113.8(18)
B5B B3B H3B 129.2(18)
Co4B B3B H3B 131.2(18)
C1B B5B B11B 134.1(3)
C1B B5B B9B 101.2(3)
B11B B5B B9B 56.4(2)
C1B B5B C8B 100.1(2)
B11B B5B C8B 54.6(2)
B9B B5B C8B 100.9(3)
C1B B5B B3B 48.75(19)
B11B B5B B3B 103.9(3)
B9B B5B B3B 119.6(3)
C8B B5B B3B 53.54(18)
C1B B5B B2B 48.0(2)
B11B B5B B2B 104.9(3)
B9B B5B B2B 54.7(2)
C8B B5B B2B 116.4(3)
B3B B5B B2B 86.5(2)
C1B B5B H5B 111.5(19)
B11B B5B H5B 113.9(19)
B9B B5B H5B 124.7(19)
C8B B5B H5B 115.0(19)
B3B B5B H5B 115.6(19)
B2B B5B H5B 127.2(19)
B12B B6B B9B 59.7(2)
B12B B6B B10B 61.2(2)
B9B B6B B10B 107.7(3)
B12B B6B B2B 114.1(3)
B9B B6B B2B 59.8(2)
B10B B6B B2B 118.4(3)
B12B B6B Co4B 114.7(3)
B9B B6B Co4B 109.7(2)
B10B B6B Co4B 64.25(19)
B2B B6B Co4B 65.9(2)
B12B B6B H6B 121(2)
B9B B6B H6B 122(2)
B10B B6B H6B 122(2)
B2B B6B H6B 112(2)
Co4B B6B H6B 117(2)
C8B B7B B13B 58.2(2)
C8B B7B B10B 105.4(3)
B13B B7B B10B 61.3(2)
C8B B7B B3B 57.7(2)
B13B B7B B3B 111.2(3)
B10B B7B B3B 117.2(3)
C8B B7B Co4B 108.6(2)
B13B B7B Co4B 116.2(2)
B10B B7B Co4B 65.68(18)
B3B B7B Co4B 65.88(17)
C8B B7B H7B 115.0(18)
B13B B7B H7B 117.1(19)
B10B B7B H7B 129.3(19)
B3B B7B H7B 110.0(19)
Co4B B7B H7B 123.2(19)
C81B C8B B13B 117.6(3)
C81B C8B B11B 116.6(3)
B13B C8B B11B 64.0(2)
C81B C8B B7B 121.5(3)
B13B C8B B7B 61.2(2)
B11B C8B B7B 112.7(3)
C81B C8B B3B 111.0(3)
B13B C8B B3B 120.1(3)
B11B C8B B3B 120.5(3)
B7B C8B B3B 64.6(2)
C81B C8B B5B 119.8(3)
B13B C8B B5B 112.5(3)
B11B C8B B5B 60.6(2)
B7B C8B B5B 110.6(2)
B3B C8B B5B 65.9(2)
B11B B9B B12B 61.4(2)
B11B B9B B6B 107.8(3)
B12B B9B B6B 59.2(2)
B11B B9B B2B 118.6(3)
B12B B9B B2B 114.7(3)
B6B B9B B2B 61.1(2)
B11B B9B B5B 59.8(2)
B12B B9B B5B 108.7(3)
B6B B9B B5B 107.0(3)
B2B B9B B5B 67.0(2)
B11B B9B H9B 117.9(18)
B12B B9B H9B 123.0(19)
B6B B9B H9B 127.1(18)
B2B B9B H9B 112.5(18)
B5B B9B H9B 118.0(18)
B7B B10B B6B 115.3(3)
B7B B10B B13B 58.3(2)
B6B B10B B13B 108.0(3)
B7B B10B B12B 108.2(3)
B6B B10B B12B 58.1(2)
B13B B10B B12B 59.3(2)
B7B B10B Co4B 65.64(18)
B6B B10B Co4B 67.23(19)
B13B B10B Co4B 113.8(2)
B12B B10B Co4B 114.7(2)
B7B B10B H10B 118.1(19)
B6B B10B H10B 121.7(19)
B13B B10B H10B 118.6(19)
B12B B10B H10B 121(2)
Co4B B10B H10B 117.1(19)
C8B B11B B9B 114.9(3)
C8B B11B B12B 107.5(3)
B9B B11B B12B 59.7(2)
C8B B11B B13B 57.9(2)
B9B B11B B13B 110.1(3)
B12B B11B B13B 59.7(2)
C8B B11B B5B 64.8(2)
B9B B11B B5B 63.8(2)
B12B B11B B5B 110.6(3)
B13B B11B B5B 111.1(3)
C8B B11B H11B 116.1(19)
B9B B11B H11B 121.6(19)
B12B B11B H11B 125.0(19)
B13B B11B H11B 120.1(19)
B5B B11B H11B 117.3(19)
B6B B12B B9B 61.2(3)
B6B B12B B13B 110.6(3)
B9B B12B B13B 109.7(3)
B6B B12B B11B 107.3(3)
B9B B12B B11B 58.8(2)
B13B B12B B11B 60.2(2)
B6B B12B B10B 60.7(2)
B9B B12B B10B 108.5(3)
B13B B12B B10B 60.1(2)
B11B B12B B10B 105.7(3)
B6B B12B H12B 122.8(18)
B9B B12B H12B 123.1(19)
B13B B12B H12B 117.2(19)
B11B B12B H12B 122.5(18)
B10B B12B H12B 121.8(19)
C8B B13B B7B 60.6(2)
C8B B13B B12B 107.9(3)
B7B B13B B12B 110.9(3)
C8B B13B B11B 58.1(2)
B7B B13B B11B 107.6(3)
B12B B13B B11B 60.0(2)
C8B B13B B10B 106.5(3)
B7B B13B B10B 60.4(2)
B12B B13B B10B 60.6(2)
B11B B13B B10B 105.9(3)
C8B B13B H13B 118.4(18)
B7B B13B H13B 119.4(18)
B12B B13B H13B 123.2(18)
B11B B13B H13B 121.2(18)
B10B B13B H13B 126.7(17)
C1B C11B H11Z 109.5
C1B C11B H11Y 109.5
H11Z C11B H11Y 109.5
C1B C11B H11X 109.5
H11Z C11B H11X 109.5
H11Y C11B H11X 109.5
C45B C41B C42B 108.4(5)
C45B C41B Co4B 70.4(3)
C42B C41B Co4B 70.9(2)
C45B C41B H41B 125.8
C42B C41B H41B 125.8
Co4B C41B H41B 125.8
C41B C42B C43B 109.4(5)
C41B C42B Co4B 70.4(3)
C43B C42B Co4B 71.0(2)
C41B C42B H42B 125.3
C43B C42B H42B 125.3
Co4B C42B H42B 125.3
C42B C43B C44B 107.2(5)
C42B C43B Co4B 69.6(2)
C44B C43B Co4B 69.5(3)
C42B C43B H43B 126.4
C44B C43B H43B 126.4
Co4B C43B H43B 126.4
C45B C44B C43B 104.6(5)
C45B C44B Co4B 68.9(3)
C43B C44B Co4B 70.3(3)
C45B C44B H44B 127.7
C43B C44B H44B 127.7
Co4B C44B H44B 127.7
C41B C45B C44B 110.5(5)
C41B C45B Co4B 71.4(3)
C44B C45B Co4B 70.8(3)
C41B C45B H45B 124.8
C44B C45B H45B 124.8
Co4B C45B H45B 124.8
C8B C81B H81D 109.5
C8B C81B H81E 109.5
H81D C81B H81E 109.5
C8B C81B H81F 109.5
H81D C81B H81F 109.5
H81E C81B H81F 109.5

loop_
_geom_bond_atom_site_label_1
_geom_bond_atom_site_label_2
_geom_bond_distance
Co4A C45A 2.031(3)
Co4A C1A 2.042(3)
Co4A C44A 2.044(4)
Co4A C41A 2.053(3)
Co4A C42A 2.076(3)
Co4A C43A 2.077(4)
Co4A B7A 2.126(4)
Co4A B10A 2.137(4)
Co4A B6A 2.188(4)
Co4A B3A 2.194(4)
Co4A B2A 2.201(4)
C1A C11A 1.528(5)
C1A B2A 1.529(5)
C1A B3A 1.543(5)
C1A B5A 1.730(5)
B2A B6A 1.793(6)
B2A B9A 1.801(5)
B2A B5A 2.020(5)
B2A H2A 1.13(3)
B3A C8A 1.716(5)
B3A B7A 1.845(6)
B3A B5A 1.964(5)
B3A H3A 0.96(4)
B5A B11A 1.793(6)
B5A C8A 1.862(5)
B5A B9A 1.873(5)
B5A H5A 1.12(3)
B6A B12A 1.749(6)
B6A B9A 1.771(6)
B6A B10A 1.783(6)
B6A H6A 1.12(4)
B7A C8A 1.713(5)
B7A B13A 1.742(6)
B7A B10A 1.768(6)
B7A H7A 1.03(4)
C8A C81A 1.515(5)
C8A B13A 1.685(6)
C8A B11A 1.694(5)
B9A B11A 1.736(6)
B9A B12A 1.738(6)
B9A H9A 1.12(4)
B10A B13A 1.779(6)
B10A B12A 1.791(6)
B10A H10A 1.12(4)
B11A B13A 1.775(6)
B11A B12A 1.777(6)
B11A H11A 1.02(4)
B12A B13A 1.768(7)
B12A H12A 1.11(4)
B13A H13A 1.09(4)
C11A H11D 0.9800
C11A H11E 0.9800
C11A H11F 0.9800
C81A H81A 0.9800
C81A H81B 0.9800
C81A H81C 0.9800
C41A C42A 1.398(6)
C41A C45A 1.404(5)
C41A H41A 1.0000
C42A C43A 1.392(5)
C42A H42A 1.0000
C43A C44A 1.420(6)
C43A H43A 1.0000
C44A C45A 1.424(6)
C44A H44A 1.0000
C45A H45A 1.0000
Co4B C45B 2.026(5)
Co4B C1B 2.035(3)
Co4B C41B 2.038(4)
Co4B C42B 2.045(4)
Co4B C44B 2.052(5)
Co4B C43B 2.063(4)
Co4B B7B 2.142(4)
Co4B B10B 2.143(4)
Co4B B3B 2.180(4)
Co4B B6B 2.194(4)
Co4B B2B 2.201(4)
C1B C11B 1.521(5)
C1B B3B 1.536(5)
C1B B2B 1.546(6)
C1B B5B 1.738(5)
B2B B9B 1.786(6)
B2B B6B 1.808(6)
B2B B5B 2.015(6)
B2B H2B 1.10(4)
B3B C8B 1.722(5)
B3B B7B 1.839(6)
B3B B5B 1.953(6)
B3B H3B 1.13(4)
B5B B11B 1.796(6)
B5B B9B 1.865(6)
B5B C8B 1.865(5)
B5B H5B 1.08(4)
B6B B12B 1.737(6)
B6B B9B 1.773(6)
B6B B10B 1.783(6)
B6B H6B 1.10(4)
B7B C8B 1.721(5)
B7B B13B 1.730(6)
B7B B10B 1.767(6)
B7B H7B 1.09(4)
C8B C81B 1.511(5)
C8B B13B 1.677(5)
C8B B11B 1.681(5)
B9B B11B 1.730(6)
B9B B12B 1.746(6)
B9B H9B 1.18(4)
B10B B13B 1.783(6)
B10B B12B 1.792(6)
B10B H10B 1.10(4)
B11B B12B 1.775(6)
B11B B13B 1.779(6)
B11B H11B 1.11(4)
B12B B13B 1.770(6)
B12B H12B 1.15(4)
B13B H13B 1.16(4)
C11B H11Z 0.9800
C11B H11Y 0.9800
C11B H11X 0.9800
C41B C45B 1.330(9)
C41B C42B 1.351(7)
C41B H41B 1.0000
C42B C43B 1.384(6)
C42B H42B 1.0000
C43B C44B 1.412(8)
C43B H43B 1.0000
C44B C45B 1.407(9)
C44B H44B 1.0000
C45B H45B 1.0000
C81B H81D 0.9800
C81B H81E 0.9800
C81B H81F 0.9800
